data_1502197
loop_
_publ_author_name
'Niu, Zhenbin'
'Slebodnick, Carla'
'Bonrad, Klaus'
'Huang, Feihe'
'Gibson, Harry W.'

_publ_section_title
;
 The first [2]pseudorotaxane and the first pseudocryptand-type
 poly[2]pseudorotaxane based on bis(meta-phenylene)-32-crown-10 and
 paraquat derivatives.
;
_journal_issue 11
_journal_name_full 'Organic letters'
_journal_page_first 2872
_journal_page_last 2875
_journal_paper_doi 10.1021/ol200862b
_journal_volume 13
_journal_year 2011
_chemical_formula_moiety 'C54 H58 N2 O10, C14 H18 N2 O2, C3 H6 O, 2(F6 P)'
_chemical_formula_sum 'C71 H82 F12 N4 O13 P2'
_chemical_formula_weight 1489.35
_chemical_name_systematic
; 
 ? 
;
_space_group_IT_number 14
_symmetry_cell_setting monoclinic
_symmetry_space_group_name_Hall '-P 2yn'
_symmetry_space_group_name_H-M 'P 1 21/n 1'
_atom_sites_solution_hydrogens geom
_atom_sites_solution_primary direct
_atom_sites_solution_secondary difmap
_audit_creation_method SHELXL-97
_cell_angle_alpha 90.00
_cell_angle_beta 99.838(3)
_cell_angle_gamma 90.00
_cell_formula_units_Z 4
_cell_length_a 11.2453(3)
_cell_length_b 20.5407(5)
_cell_length_c 32.2584(10)
_cell_measurement_reflns_used 15253
_cell_measurement_temperature 100(2)
_cell_measurement_theta_max 25.2954
_cell_measurement_theta_min 3.5355
_cell_volume 7341.7(4)
_computing_cell_refinement 'CrysAlisPro (Oxford Diffraction, 2009)'
_computing_data_collection 'CrysAlisPro (Oxford Diffraction, 2009)'
_computing_data_reduction 'CrysAlisPro (Oxford Diffraction, 2009)'
_computing_molecular_graphics 'SHELXTL (Sheldrick, G. M. (2008). Acta Cryst. A64, 112-122.)'
_computing_publication_material 'SHELXTL (Sheldrick, G. M. (2008). Acta Cryst. A64, 112-122.)'
_computing_structure_refinement 'SHELXL-97 (Sheldrick, G. M. (2008). Acta Cryst. A64, 112-122.)'
_computing_structure_solution 'SHELXS-97 (Sheldrick, G. M. (2008). Acta Cryst. A64, 112-122.)'
_diffrn_ambient_temperature 100(2)
_diffrn_detector CCD
_diffrn_detector_area_resol_mean 16.0122
_diffrn_detector_type 'Oxford Diffraction Eos CCD'
_diffrn_measured_fraction_theta_full 0.997
_diffrn_measured_fraction_theta_max 0.997
_diffrn_measurement_device '\k-geometry diffractometer'
_diffrn_measurement_device_type 'Oxford Diffraction Gemini'
_diffrn_measurement_method 'phi and omega scans'
_diffrn_orient_matrix_UB_11 -0.0009460000
_diffrn_orient_matrix_UB_12 0.0154955000
_diffrn_orient_matrix_UB_13 0.0195774000
_diffrn_orient_matrix_UB_21 -0.0639929000
_diffrn_orient_matrix_UB_22 -0.0010784000
_diffrn_orient_matrix_UB_23 -0.0037743000
_diffrn_orient_matrix_UB_31 0.0018737000
_diffrn_orient_matrix_UB_32 -0.0308398000
_diffrn_orient_matrix_UB_33 0.0100040000
_diffrn_radiation_monochromator graphite
_diffrn_radiation_probe x-ray
_diffrn_radiation_type MoK\a
_diffrn_radiation_wavelength 0.71073
_diffrn_reflns_av_R_equivalents 0.0626
_diffrn_reflns_av_sigmaI/netI 0.0511
_diffrn_reflns_limit_h_max 13
_diffrn_reflns_limit_h_min -13
_diffrn_reflns_limit_k_max 24
_diffrn_reflns_limit_k_min -24
_diffrn_reflns_limit_l_max 38
_diffrn_reflns_limit_l_min -38
_diffrn_reflns_number 69776
_diffrn_reflns_theta_full 25.35
_diffrn_reflns_theta_max 25.35
_diffrn_reflns_theta_min 3.54
_diffrn_source 'fine-focus sealed tube'
_diffrn_source_current 40
_diffrn_source_voltage 50
_diffrn_standards_decay_% <2%
_diffrn_standards_interval_count 50
_diffrn_standards_number 2
_exptl_absorpt_coefficient_mu 0.153
_exptl_absorpt_correction_type none
_exptl_crystal_colour yellow
_exptl_crystal_density_diffrn 1.347
_exptl_crystal_density_method 'not measured'
_exptl_crystal_description plate
_exptl_crystal_F_000 3112
_exptl_crystal_size_max 0.34
_exptl_crystal_size_mid 0.27
_exptl_crystal_size_min 0.07
_platon_squeeze_details
;
;
_refine_diff_density_max 0.994
_refine_diff_density_min -0.957
_refine_diff_density_rms 0.083
_refine_ls_extinction_method none
_refine_ls_goodness_of_fit_ref 1.048
_refine_ls_hydrogen_treatment constr
_refine_ls_matrix_type full
_refine_ls_number_parameters 927
_refine_ls_number_reflns 13403
_refine_ls_number_restraints 0
_refine_ls_restrained_S_all 1.048
_refine_ls_R_factor_all 0.1045
_refine_ls_R_factor_gt 0.0765
_refine_ls_shift/su_max 0.001
_refine_ls_shift/su_mean 0.000
_refine_ls_structure_factor_coef Fsqd
_refine_ls_weighting_details 'calc w=1/[\s^2^(Fo^2^)+(0.0982P)^2^+13.6282P] where P=(Fo^2^+2Fc^2^)/3'
_refine_ls_weighting_scheme calc
_refine_ls_wR_factor_gt 0.1912
_refine_ls_wR_factor_ref 0.2080
_reflns_number_gt 9799
_reflns_number_total 13403
_reflns_threshold_expression >2sigma(I)
_cod_data_source_file ol200862b_si_004.cif
_cod_data_source_block cs1587
_cod_original_sg_symbol_H-M 'P 21/n'
_cod_database_code 1502197

loop_
_symmetry_equiv_pos_as_xyz
'x, y, z'
'-x+1/2, y+1/2, -z+1/2'
'-x, -y, -z'
'x-1/2, -y-1/2, z-1/2'

loop_
_atom_site_label
_atom_site_type_symbol
_atom_site_fract_x
_atom_site_fract_y
_atom_site_fract_z
_atom_site_U_iso_or_equiv
_atom_site_adp_type
_atom_site_occupancy
_atom_site_symmetry_multiplicity
_atom_site_calc_flag
_atom_site_refinement_flags
_atom_site_disorder_assembly
_atom_site_disorder_group
P1 P 0.58576(9) 0.80401(5) 0.25443(4) 0.0272(3) Uani 1 1 d . . .
F1 F 0.48069(19) 0.85601(10) 0.25799(8) 0.0334(6) Uani 1 1 d . . .
F2 F 0.5961(2) 0.83335(13) 0.20835(9) 0.0476(7) Uani 1 1 d . . .
F3 F 0.4881(2) 0.75453(12) 0.23040(9) 0.0485(7) Uani 1 1 d . . .
F4 F 0.69156(19) 0.75276(10) 0.25065(8) 0.0343(6) Uani 1 1 d . . .
F5 F 0.5687(3) 0.77499(16) 0.29769(10) 0.0704(10) Uani 1 1 d . . .
F6 F 0.6834(2) 0.85590(13) 0.27420(11) 0.0605(9) Uani 1 1 d . . .
P2 P 0.29738(12) 0.54122(6) 0.52655(4) 0.0451(3) Uani 1 1 d . . .
F7 F 0.2022(4) 0.59144(17) 0.50183(11) 0.0836(11) Uani 1 1 d . . .
F8 F 0.4010(3) 0.59192(18) 0.52473(12) 0.0864(12) Uani 1 1 d . . .
F9 F 0.2747(3) 0.57325(15) 0.56962(9) 0.0570(8) Uani 1 1 d . . .
F10 F 0.3147(3) 0.51072(15) 0.48313(10) 0.0657(9) Uani 1 1 d . . .
F11 F 0.1898(3) 0.49207(17) 0.52818(12) 0.0810(11) Uani 1 1 d . . .
F12 F 0.3886(3) 0.4914(2) 0.55152(11) 0.0845(11) Uani 1 1 d . . .
O1 O -0.2364(2) 0.60629(12) 0.35119(8) 0.0240(6) Uani 1 1 d . . .
O2 O -0.0508(2) 0.69364(12) 0.38991(8) 0.0253(6) Uani 1 1 d . . .
O3 O 0.2059(2) 0.70181(14) 0.40533(8) 0.0316(6) Uani 1 1 d . . .
O4 O 0.3442(2) 0.61747(12) 0.36371(8) 0.0251(6) Uani 1 1 d . . .
O5 O 0.2985(2) 0.58911(12) 0.27464(8) 0.0264(6) Uani 1 1 d . . .
O6 O -0.3950(2) 0.55301(12) 0.20566(8) 0.0284(6) Uani 1 1 d . . .
O7 O -0.4455(2) 0.64651(13) 0.12767(8) 0.0307(6) Uani 1 1 d . A .
O8 O -0.2873(2) 0.74049(13) 0.09825(10) 0.0356(7) Uani 1 1 d . . .
O9 O -0.0522(2) 0.71602(12) 0.08821(9) 0.0307(6) Uani 1 1 d . . .
O10 O 0.1128(2) 0.62464(11) 0.13250(8) 0.0211(5) Uani 1 1 d . . .
N1 N -0.4762(3) 0.36099(14) 0.30407(10) 0.0222(7) Uani 1 1 d . A .
N2 N 0.2071(3) 0.38645(14) 0.13527(10) 0.0226(7) Uani 1 1 d . . .
C1 C -0.2842(3) 0.56488(17) 0.31906(12) 0.0208(8) Uani 1 1 d . A .
C2 C -0.3191(3) 0.58394(17) 0.27772(12) 0.0219(8) Uani 1 1 d . . .
H2 H -0.3141 0.6283 0.2699 0.026 Uiso 1 1 calc R A .
C3 C -0.3623(3) 0.53680(18) 0.24738(11) 0.0216(8) Uani 1 1 d . A .
C4 C -0.3703(3) 0.47202(17) 0.25840(12) 0.0213(8) Uani 1 1 d . . .
H4 H -0.3977 0.4403 0.2375 0.026 Uiso 1 1 calc R A .
C5 C -0.3375(3) 0.45379(17) 0.30061(12) 0.0208(8) Uani 1 1 d . A .
C6 C -0.2945(3) 0.49972(17) 0.33093(12) 0.0202(8) Uani 1 1 d . . .
H6 H -0.2722 0.4872 0.3595 0.024 Uiso 1 1 calc R A .
C7 C 0.2506(3) 0.56186(17) 0.23669(11) 0.0213(8) Uani 1 1 d . . .
C8 C 0.2050(3) 0.60733(17) 0.20556(11) 0.0198(8) Uani 1 1 d . . .
H8 H 0.2060 0.6526 0.2117 0.024 Uiso 1 1 calc R . .
C9 C 0.1588(3) 0.58478(16) 0.16572(11) 0.0184(7) Uani 1 1 d . . .
C10 C 0.1559(3) 0.51821(16) 0.15659(11) 0.0181(7) Uani 1 1 d . . .
H10 H 0.1231 0.5033 0.1291 0.022 Uiso 1 1 calc R . .
C11 C 0.2009(3) 0.47451(17) 0.18761(12) 0.0213(8) Uani 1 1 d . . .
C12 C 0.2485(3) 0.49596(17) 0.22830(11) 0.0217(8) Uani 1 1 d . . .
H12A H 0.2788 0.4656 0.2497 0.026 Uiso 1 1 calc R . .
C13 C -0.2290(3) 0.67337(17) 0.33995(13) 0.0252(8) Uani 1 1 d . . .
H13A H -0.3107 0.6902 0.3288 0.030 Uiso 1 1 calc R . .
H13B H -0.1788 0.6778 0.3177 0.030 Uiso 1 1 calc R . .
C14 C -0.1746(3) 0.71173(18) 0.37773(13) 0.0265(8) Uani 1 1 d . . .
H14A H -0.1804 0.7588 0.3712 0.032 Uiso 1 1 calc R . .
H14B H -0.2190 0.7032 0.4011 0.032 Uiso 1 1 calc R . .
C15 C 0.0144(3) 0.74202(19) 0.41639(12) 0.0281(9) Uani 1 1 d . . .
H15A H -0.0329 0.7556 0.4381 0.034 Uiso 1 1 calc R . .
H15B H 0.0274 0.7807 0.3994 0.034 Uiso 1 1 calc R . .
C16 C 0.1332(4) 0.7152(2) 0.43701(13) 0.0324(9) Uani 1 1 d . . .
H16A H 0.1749 0.7470 0.4576 0.039 Uiso 1 1 calc R . .
H16B H 0.1207 0.6746 0.4523 0.039 Uiso 1 1 calc R . .
C17 C 0.3225(4) 0.6807(2) 0.42379(13) 0.0351(10) Uani 1 1 d . . .
H17A H 0.3159 0.6407 0.4404 0.042 Uiso 1 1 calc R . .
H17B H 0.3617 0.7147 0.4432 0.042 Uiso 1 1 calc R . .
C18 C 0.3970(3) 0.6675(2) 0.39165(13) 0.0303(9) Uani 1 1 d . . .
H18A H 0.4052 0.7077 0.3755 0.036 Uiso 1 1 calc R . .
H18B H 0.4787 0.6539 0.4054 0.036 Uiso 1 1 calc R . .
C19 C 0.4288(3) 0.5908(2) 0.34036(12) 0.0288(9) Uani 1 1 d . . .
H19A H 0.4904 0.5654 0.3593 0.035 Uiso 1 1 calc R . .
H19B H 0.4703 0.6263 0.3278 0.035 Uiso 1 1 calc R . .
C20 C 0.3650(3) 0.54765(18) 0.30637(12) 0.0250(8) Uani 1 1 d . . .
H20A H 0.4241 0.5211 0.2942 0.030 Uiso 1 1 calc R . .
H20B H 0.3094 0.5179 0.3178 0.030 Uiso 1 1 calc R . .
C21A C -0.4641(7) 0.6154(4) 0.1988(2) 0.0251(16) Uani 0.690(14) 1 d P A 1
H21A H -0.4099 0.6534 0.2050 0.030 Uiso 0.690(14) 1 calc PR A 1
H21B H -0.5275 0.6175 0.2166 0.030 Uiso 0.690(14) 1 calc PR A 1
C21B C -0.4929(17) 0.5888(9) 0.1932(6) 0.0251(16) Uani 0.310(14) 1 d P A 2
H21C H -0.4880 0.6268 0.2123 0.030 Uiso 0.310(14) 1 calc PR A 2
H21D H -0.5630 0.5626 0.1982 0.030 Uiso 0.310(14) 1 calc PR A 2
C22 C -0.5203(4) 0.6129(3) 0.15145(14) 0.0419(11) Uani 1 1 d . . .
H22A H -0.5293 0.5670 0.1420 0.050 Uiso 0.690(14) 1 calc PR A 1
H22B H -0.6014 0.6331 0.1471 0.050 Uiso 0.690(14) 1 calc PR A 1
H22C H -0.5504 0.5747 0.1341 0.050 Uiso 0.310(14) 1 calc PR A 2
H22D H -0.5911 0.6416 0.1513 0.050 Uiso 0.310(14) 1 calc PR A 2
C23 C -0.4562(4) 0.7158(2) 0.13065(19) 0.0534(14) Uani 1 1 d . . .
H23A H -0.4070 0.7314 0.1572 0.064 Uiso 1 1 calc R A .
H23B H -0.5414 0.7277 0.1309 0.064 Uiso 1 1 calc R . .
C24 C -0.4143(4) 0.7471(2) 0.0944(2) 0.0549(15) Uani 1 1 d . A .
H24A H -0.4543 0.7264 0.0679 0.066 Uiso 1 1 calc R . .
H24B H -0.4362 0.7938 0.0933 0.066 Uiso 1 1 calc R . .
C25 C -0.2463(4) 0.7569(2) 0.06004(14) 0.0364(10) Uani 1 1 d . . .
H25A H -0.2903 0.7957 0.0472 0.044 Uiso 1 1 calc R . .
H25B H -0.2625 0.7203 0.0399 0.044 Uiso 1 1 calc R . .
C26 C -0.1151(4) 0.77062(19) 0.06912(14) 0.0329(10) Uani 1 1 d . . .
H26A H -0.0860 0.7812 0.0426 0.039 Uiso 1 1 calc R . .
H26B H -0.0996 0.8087 0.0881 0.039 Uiso 1 1 calc R . .
C27 C 0.0747(3) 0.72698(18) 0.09867(13) 0.0255(8) Uani 1 1 d . . .
H27A H 0.0910 0.7743 0.1014 0.031 Uiso 1 1 calc R . .
H27B H 0.1153 0.7098 0.0760 0.031 Uiso 1 1 calc R . .
C28 C 0.1233(3) 0.69368(16) 0.13933(12) 0.0214(8) Uani 1 1 d . . .
H28A H 0.2089 0.7057 0.1487 0.026 Uiso 1 1 calc R . .
H28B H 0.0769 0.7070 0.1614 0.026 Uiso 1 1 calc R . .
C29 C -0.3507(3) 0.38332(17) 0.31305(13) 0.0247(8) Uani 1 1 d . . .
H29A H -0.3010 0.3556 0.2976 0.030 Uiso 1 1 calc R A .
H29B H -0.3197 0.3783 0.3435 0.030 Uiso 1 1 calc R . .
C30 C -0.5616(3) 0.37224(16) 0.32982(12) 0.0212(8) Uani 1 1 d . . .
C31 C -0.5493(3) 0.40685(17) 0.36721(12) 0.0250(8) Uani 1 1 d . A .
H31 H -0.4759 0.4281 0.3785 0.030 Uiso 1 1 calc R . .
C32 C -0.6486(3) 0.40921(19) 0.38757(13) 0.0278(9) Uani 1 1 d . . .
H32 H -0.6429 0.4322 0.4134 0.033 Uiso 1 1 calc R A .
C33 C -0.7571(3) 0.37822(19) 0.37063(13) 0.0299(9) Uani 1 1 d . A .
H33 H -0.8233 0.3801 0.3854 0.036 Uiso 1 1 calc R . .
C34 C -0.7696(3) 0.34488(17) 0.33286(12) 0.0245(8) Uani 1 1 d . . .
H34 H -0.8442 0.3249 0.3214 0.029 Uiso 1 1 calc R A .
C35 C -0.6715(3) 0.34113(16) 0.31204(12) 0.0208(8) Uani 1 1 d . A .
C36 C -0.6499(3) 0.31010(16) 0.27341(12) 0.0199(8) Uani 1 1 d . . .
C37 C -0.7200(3) 0.27221(16) 0.24267(12) 0.0230(8) Uani 1 1 d . A .
H37 H -0.8001 0.2607 0.2454 0.028 Uiso 1 1 calc R . .
C38 C -0.6721(3) 0.25149(17) 0.20815(12) 0.0253(8) Uani 1 1 d . . .
H38 H -0.7196 0.2257 0.1871 0.030 Uiso 1 1 calc R A .
C39 C -0.5535(3) 0.26844(18) 0.20409(12) 0.0263(9) Uani 1 1 d . A .
H39 H -0.5232 0.2552 0.1797 0.032 Uiso 1 1 calc R . .
C40 C -0.4801(3) 0.30376(17) 0.23456(12) 0.0246(8) Uani 1 1 d . . .
H40 H -0.3992 0.3137 0.2320 0.030 Uiso 1 1 calc R A .
C41 C -0.5290(3) 0.32446(16) 0.26944(12) 0.0206(8) Uani 1 1 d . A .
C42 C 0.2016(4) 0.40183(17) 0.17890(12) 0.0277(9) Uani 1 1 d . . .
H42A H 0.2720 0.3820 0.1971 0.033 Uiso 1 1 calc R . .
H42B H 0.1278 0.3822 0.1864 0.033 Uiso 1 1 calc R . .
C43 C 0.1130(3) 0.36481(16) 0.10490(12) 0.0228(8) Uani 1 1 d . . .
C44 C -0.0046(3) 0.34604(18) 0.10897(13) 0.0290(9) Uani 1 1 d . . .
H44 H -0.0306 0.3471 0.1355 0.035 Uiso 1 1 calc R . .
C45 C -0.0811(4) 0.3260(2) 0.07309(15) 0.0353(10) Uani 1 1 d . . .
H45 H -0.1611 0.3131 0.0750 0.042 Uiso 1 1 calc R . .
C46 C -0.0431(4) 0.3243(2) 0.03393(15) 0.0382(11) Uani 1 1 d . . .
H46 H -0.0981 0.3108 0.0098 0.046 Uiso 1 1 calc R . .
C47 C 0.0725(4) 0.34199(18) 0.02977(13) 0.0302(9) Uani 1 1 d . . .
H47 H 0.0977 0.3401 0.0032 0.036 Uiso 1 1 calc R . .
C48 C 0.1524(3) 0.36286(17) 0.06566(12) 0.0226(8) Uani 1 1 d . . .
C49 C 0.2769(3) 0.38478(17) 0.07317(12) 0.0242(8) Uani 1 1 d . . .
C50 C 0.3648(4) 0.39366(19) 0.04766(14) 0.0307(9) Uani 1 1 d . . .
H50 H 0.3475 0.3841 0.0184 0.037 Uiso 1 1 calc R . .
C51 C 0.4772(4) 0.4166(2) 0.06585(16) 0.0402(11) Uani 1 1 d . . .
H51 H 0.5374 0.4229 0.0488 0.048 Uiso 1 1 calc R . .
C52 C 0.5039(4) 0.4305(2) 0.10888(16) 0.0427(11) Uani 1 1 d . . .
H52 H 0.5820 0.4461 0.1206 0.051 Uiso 1 1 calc R . .
C53 C 0.4190(4) 0.4221(2) 0.13475(14) 0.0342(10) Uani 1 1 d . . .
H53 H 0.4372 0.4317 0.1640 0.041 Uiso 1 1 calc R . .
C54 C 0.3060(3) 0.39897(17) 0.11641(12) 0.0235(8) Uani 1 1 d . . .
O11 O -0.0314(4) 0.45682(16) 0.41367(11) 0.0528(9) Uani 1 1 d . . .
H11 H -0.1033 0.4520 0.4171 0.079 Uiso 1 1 calc R . .
O12 O -0.0718(2) 0.50057(12) 0.07178(8) 0.0276(6) Uani 1 1 d . . .
H12 H -0.1147 0.4717 0.0582 0.041 Uiso 1 1 calc R . .
N3 N 0.0582(3) 0.54051(15) 0.35026(10) 0.0231(7) Uani 1 1 d . . .
N4 N -0.1844(3) 0.56517(14) 0.13578(9) 0.0206(6) Uani 1 1 d . . .
C55 C 0.0677(3) 0.59704(18) 0.33043(12) 0.0257(8) Uani 1 1 d . . .
H55 H 0.1048 0.6334 0.3456 0.031 Uiso 1 1 calc R . .
C56 C 0.0237(3) 0.60236(18) 0.28804(12) 0.0234(8) Uani 1 1 d . . .
H56 H 0.0321 0.6424 0.2740 0.028 Uiso 1 1 calc R . .
C57 C -0.0326(3) 0.55004(17) 0.26550(11) 0.0193(7) Uani 1 1 d . . .
C58 C -0.0397(3) 0.49171(17) 0.28705(12) 0.0218(8) Uani 1 1 d . . .
H58 H -0.0767 0.4547 0.2726 0.026 Uiso 1 1 calc R . .
C59 C 0.0069(3) 0.48779(18) 0.32919(12) 0.0245(8) Uani 1 1 d . . .
H59 H 0.0030 0.4478 0.3437 0.029 Uiso 1 1 calc R . .
C60 C 0.1032(4) 0.5365(2) 0.39639(12) 0.0312(9) Uani 1 1 d . . .
H60A H 0.1430 0.5780 0.4062 0.037 Uiso 1 1 calc R . .
H60B H 0.1643 0.5014 0.4020 0.037 Uiso 1 1 calc R . .
C61 C 0.0029(4) 0.5230(2) 0.42078(13) 0.0332(9) Uani 1 1 d . . .
H61A H 0.0311 0.5307 0.4512 0.040 Uiso 1 1 calc R . .
H61B H -0.0666 0.5520 0.4111 0.040 Uiso 1 1 calc R . .
C62 C -0.1569(3) 0.50645(18) 0.15322(12) 0.0228(8) Uani 1 1 d . . .
H62 H -0.1723 0.4685 0.1363 0.027 Uiso 1 1 calc R . .
C63 C -0.1072(3) 0.50028(17) 0.19488(12) 0.0228(8) Uani 1 1 d . . .
H63 H -0.0882 0.4583 0.2066 0.027 Uiso 1 1 calc R . .
C64 C -0.0844(3) 0.55569(17) 0.22027(11) 0.0194(7) Uani 1 1 d . . .
C65 C -0.1140(3) 0.61594(17) 0.20113(12) 0.0227(8) Uani 1 1 d . . .
H65 H -0.1000 0.6547 0.2173 0.027 Uiso 1 1 calc R . .
C66 C -0.1632(3) 0.61987(17) 0.15919(12) 0.0230(8) Uani 1 1 d . . .
H66 H -0.1823 0.6612 0.1466 0.028 Uiso 1 1 calc R . .
C67 C -0.2324(3) 0.56993(19) 0.09024(12) 0.0255(8) Uani 1 1 d . . .
H67A H -0.2716 0.6128 0.0840 0.031 Uiso 1 1 calc R . .
H67B H -0.2940 0.5357 0.0821 0.031 Uiso 1 1 calc R . .
C68 C -0.1310(3) 0.56190(18) 0.06497(12) 0.0257(8) Uani 1 1 d . . .
H68A H -0.1644 0.5666 0.0347 0.031 Uiso 1 1 calc R . .
H68B H -0.0711 0.5970 0.0727 0.031 Uiso 1 1 calc R . .
O13 O 0.2299(2) 0.05677(15) 0.52172(9) 0.0363(7) Uani 1 1 d . . .
C69 C 0.1118(7) 0.0989(4) 0.4612(2) 0.096(2) Uani 1 1 d . . .
H69A H 0.0481 0.0991 0.4784 0.144 Uiso 1 1 calc R . .
H69B H 0.0843 0.0744 0.4352 0.144 Uiso 1 1 calc R . .
H69C H 0.1306 0.1437 0.4542 0.144 Uiso 1 1 calc R . .
C70 C 0.2195(4) 0.0682(2) 0.48449(14) 0.0393(11) Uani 1 1 d . . .
C71 C 0.3166(7) 0.0506(3) 0.46057(19) 0.073(2) Uani 1 1 d . . .
H71A H 0.3884 0.0365 0.4802 0.110 Uiso 1 1 calc R . .
H71B H 0.3368 0.0886 0.4447 0.110 Uiso 1 1 calc R . .
H71C H 0.2888 0.0151 0.4410 0.110 Uiso 1 1 calc R . .

loop_
_atom_site_aniso_label
_atom_site_aniso_U_11
_atom_site_aniso_U_22
_atom_site_aniso_U_33
_atom_site_aniso_U_23
_atom_site_aniso_U_13
_atom_site_aniso_U_12
P1 0.0223(5) 0.0157(5) 0.0460(7) -0.0029(4) 0.0133(4) 0.0021(4)
F1 0.0273(11) 0.0192(11) 0.0579(16) -0.0061(11) 0.0193(11) 0.0035(9)
F2 0.0466(15) 0.0447(15) 0.0579(18) 0.0089(13) 0.0276(13) 0.0103(12)
F3 0.0303(13) 0.0367(14) 0.080(2) -0.0226(14) 0.0144(13) 0.0018(11)
F4 0.0267(12) 0.0208(11) 0.0569(16) -0.0028(11) 0.0116(11) 0.0080(9)
F5 0.096(2) 0.070(2) 0.0540(19) 0.0289(16) 0.0399(17) 0.0535(19)
F6 0.0307(14) 0.0392(15) 0.107(3) -0.0317(16) -0.0023(15) 0.0030(11)
P2 0.0533(8) 0.0411(7) 0.0405(7) -0.0023(6) 0.0072(6) -0.0113(6)
F7 0.106(3) 0.066(2) 0.068(2) 0.0003(18) -0.015(2) 0.018(2)
F8 0.091(3) 0.086(3) 0.090(3) -0.034(2) 0.034(2) -0.042(2)
F9 0.0622(18) 0.0595(19) 0.0493(18) 0.0013(14) 0.0098(14) -0.0130(15)
F10 0.087(2) 0.062(2) 0.0498(18) -0.0084(15) 0.0163(16) -0.0087(17)
F11 0.090(3) 0.070(2) 0.089(3) -0.0221(19) 0.033(2) -0.039(2)
F12 0.082(2) 0.102(3) 0.063(2) -0.016(2) -0.0033(19) 0.014(2)
O1 0.0246(13) 0.0188(13) 0.0276(15) -0.0001(11) 0.0018(11) -0.0031(10)
O2 0.0231(13) 0.0220(13) 0.0299(15) -0.0057(11) 0.0022(11) -0.0036(10)
O3 0.0294(14) 0.0371(16) 0.0278(15) -0.0057(13) 0.0033(12) 0.0014(12)
O4 0.0204(12) 0.0296(14) 0.0247(14) -0.0081(11) 0.0026(11) 0.0004(11)
O5 0.0310(14) 0.0226(14) 0.0239(14) -0.0050(11) -0.0003(11) 0.0065(11)
O6 0.0329(14) 0.0234(14) 0.0265(15) 0.0036(11) -0.0020(12) -0.0001(11)
O7 0.0341(15) 0.0323(15) 0.0282(15) -0.0036(12) 0.0123(12) -0.0065(12)
O8 0.0263(14) 0.0290(15) 0.0513(19) 0.0075(14) 0.0067(13) 0.0022(12)
O9 0.0266(14) 0.0170(13) 0.0458(18) 0.0090(12) -0.0015(12) -0.0021(11)
O10 0.0285(13) 0.0120(12) 0.0218(14) 0.0006(10) 0.0015(11) 0.0017(10)
N1 0.0179(15) 0.0186(15) 0.0309(18) 0.0008(13) 0.0072(13) -0.0024(12)
N2 0.0297(17) 0.0149(15) 0.0240(17) -0.0016(13) 0.0065(13) 0.0005(12)
C1 0.0136(16) 0.0195(18) 0.029(2) -0.0002(16) 0.0039(15) -0.0015(14)
C2 0.0179(17) 0.0155(18) 0.032(2) 0.0051(16) 0.0044(15) -0.0013(14)
C3 0.0154(16) 0.026(2) 0.023(2) 0.0030(16) 0.0019(14) -0.0011(14)
C4 0.0153(17) 0.0192(18) 0.029(2) -0.0012(16) 0.0028(15) -0.0014(14)
C5 0.0129(16) 0.0189(18) 0.031(2) 0.0040(16) 0.0049(14) 0.0004(14)
C6 0.0131(16) 0.0198(18) 0.029(2) 0.0052(15) 0.0065(14) 0.0015(14)
C7 0.0200(17) 0.0231(19) 0.0209(19) -0.0032(15) 0.0039(15) 0.0021(14)
C8 0.0198(17) 0.0128(17) 0.027(2) -0.0016(15) 0.0063(15) 0.0019(13)
C9 0.0149(16) 0.0168(17) 0.025(2) 0.0048(15) 0.0072(14) 0.0050(13)
C10 0.0215(17) 0.0169(17) 0.0170(18) -0.0004(14) 0.0063(14) 0.0008(14)
C11 0.0233(18) 0.0156(17) 0.028(2) -0.0001(15) 0.0122(16) 0.0045(14)
C12 0.0287(19) 0.0172(18) 0.0198(19) 0.0008(15) 0.0062(15) 0.0050(15)
C13 0.0204(18) 0.0170(18) 0.037(2) 0.0017(16) 0.0011(16) -0.0011(14)
C14 0.0235(19) 0.0218(19) 0.034(2) -0.0019(17) 0.0036(16) 0.0025(15)
C15 0.031(2) 0.030(2) 0.024(2) -0.0078(17) 0.0050(16) -0.0054(17)
C16 0.034(2) 0.038(2) 0.024(2) -0.0147(18) 0.0024(17) 0.0004(18)
C17 0.033(2) 0.038(2) 0.034(2) -0.0132(19) 0.0021(18) -0.0041(18)
C18 0.0221(19) 0.033(2) 0.033(2) -0.0089(18) -0.0033(16) 0.0003(16)
C19 0.0215(19) 0.035(2) 0.029(2) -0.0043(18) 0.0013(16) 0.0072(16)
C20 0.0210(18) 0.027(2) 0.026(2) 0.0007(16) 0.0028(15) 0.0098(15)
C21A 0.023(4) 0.025(5) 0.029(3) 0.006(3) 0.006(3) 0.002(3)
C21B 0.023(4) 0.025(5) 0.029(3) 0.006(3) 0.006(3) 0.002(3)
C22 0.023(2) 0.060(3) 0.041(3) 0.024(2) 0.0026(19) -0.003(2)
C23 0.040(3) 0.042(3) 0.085(4) -0.019(3) 0.030(3) -0.001(2)
C24 0.030(2) 0.029(2) 0.108(5) 0.012(3) 0.019(3) 0.0040(19)
C25 0.032(2) 0.030(2) 0.044(3) 0.017(2) -0.0036(19) -0.0031(18)
C26 0.033(2) 0.022(2) 0.042(3) 0.0141(18) 0.0022(19) 0.0034(17)
C27 0.0259(19) 0.0168(18) 0.034(2) 0.0029(16) 0.0055(16) -0.0020(15)
C28 0.0232(18) 0.0123(17) 0.029(2) 0.0008(15) 0.0038(15) 0.0005(14)
C29 0.0169(17) 0.0197(19) 0.038(2) 0.0032(17) 0.0043(16) -0.0010(14)
C30 0.0204(17) 0.0141(17) 0.029(2) 0.0085(15) 0.0048(15) 0.0040(14)
C31 0.0258(19) 0.0175(18) 0.030(2) 0.0028(16) 0.0008(16) 0.0045(15)
C32 0.030(2) 0.027(2) 0.026(2) 0.0065(17) 0.0052(16) 0.0115(16)
C33 0.026(2) 0.032(2) 0.035(2) 0.0084(18) 0.0126(17) 0.0118(17)
C34 0.0164(17) 0.0212(19) 0.036(2) 0.0093(17) 0.0042(16) 0.0047(14)
C35 0.0177(17) 0.0147(17) 0.030(2) 0.0067(15) 0.0037(15) 0.0007(14)
C36 0.0166(17) 0.0132(17) 0.030(2) 0.0075(15) 0.0031(15) 0.0023(13)
C37 0.0206(18) 0.0126(17) 0.035(2) 0.0053(16) 0.0034(16) 0.0018(14)
C38 0.030(2) 0.0144(18) 0.029(2) 0.0004(16) -0.0019(16) 0.0036(15)
C39 0.033(2) 0.0187(19) 0.030(2) 0.0006(16) 0.0111(17) 0.0060(16)
C40 0.0200(18) 0.0190(18) 0.037(2) 0.0045(17) 0.0110(16) 0.0017(15)
C41 0.0184(17) 0.0127(17) 0.031(2) 0.0079(15) 0.0038(15) 0.0016(13)
C42 0.045(2) 0.0152(18) 0.024(2) 0.0018(16) 0.0098(18) 0.0041(16)
C43 0.0298(19) 0.0110(17) 0.029(2) 0.0020(15) 0.0082(16) 0.0033(14)
C44 0.033(2) 0.0188(19) 0.039(2) 0.0072(17) 0.0164(18) 0.0025(16)
C45 0.025(2) 0.028(2) 0.052(3) 0.008(2) 0.0022(19) -0.0031(17)
C46 0.040(2) 0.025(2) 0.044(3) 0.0067(19) -0.009(2) -0.0057(18)
C47 0.041(2) 0.0183(19) 0.030(2) 0.0051(17) 0.0037(18) 0.0013(17)
C48 0.0292(19) 0.0130(17) 0.026(2) 0.0026(15) 0.0063(16) 0.0016(14)
C49 0.029(2) 0.0149(18) 0.031(2) 0.0020(16) 0.0104(17) 0.0026(15)
C50 0.037(2) 0.023(2) 0.036(2) 0.0040(17) 0.0153(19) 0.0055(17)
C51 0.034(2) 0.033(2) 0.058(3) 0.006(2) 0.021(2) 0.0013(19)
C52 0.027(2) 0.038(3) 0.062(3) -0.001(2) 0.004(2) -0.0076(19)
C53 0.035(2) 0.027(2) 0.039(3) -0.0040(19) 0.0028(19) -0.0011(17)
C54 0.0273(19) 0.0148(18) 0.029(2) 0.0014(15) 0.0065(16) 0.0016(15)
O11 0.082(3) 0.0400(19) 0.0387(19) -0.0004(15) 0.0179(19) -0.0132(18)
O12 0.0306(14) 0.0233(14) 0.0279(15) -0.0035(12) 0.0022(12) -0.0007(11)
N3 0.0167(14) 0.0273(17) 0.0244(17) -0.0044(14) 0.0010(12) 0.0054(12)
N4 0.0210(15) 0.0198(16) 0.0217(16) 0.0028(13) 0.0058(12) -0.0008(12)
C55 0.0237(19) 0.024(2) 0.030(2) -0.0091(17) 0.0073(16) -0.0022(15)
C56 0.0214(18) 0.0213(19) 0.028(2) -0.0041(16) 0.0057(16) -0.0031(15)
C57 0.0169(17) 0.0193(18) 0.024(2) -0.0033(15) 0.0091(14) 0.0016(14)
C58 0.0221(18) 0.0187(18) 0.026(2) -0.0044(15) 0.0068(15) -0.0006(14)
C59 0.0224(18) 0.0213(19) 0.030(2) 0.0010(16) 0.0049(16) 0.0038(15)
C60 0.030(2) 0.036(2) 0.025(2) -0.0045(18) -0.0015(17) 0.0086(18)
C61 0.047(3) 0.029(2) 0.022(2) -0.0010(17) 0.0020(18) 0.0045(18)
C62 0.0240(18) 0.0195(19) 0.026(2) -0.0024(16) 0.0064(15) -0.0034(15)
C63 0.0235(18) 0.0162(18) 0.030(2) 0.0022(15) 0.0074(16) -0.0019(14)
C64 0.0157(16) 0.0194(18) 0.026(2) -0.0017(15) 0.0102(14) -0.0037(14)
C65 0.0261(19) 0.0154(18) 0.027(2) -0.0033(15) 0.0063(16) -0.0026(14)
C66 0.0228(18) 0.0160(18) 0.032(2) 0.0011(16) 0.0099(16) -0.0036(14)
C67 0.0253(19) 0.026(2) 0.024(2) 0.0030(16) -0.0009(16) -0.0022(16)
C68 0.032(2) 0.0216(19) 0.023(2) 0.0014(16) 0.0031(16) -0.0038(16)
O13 0.0305(15) 0.0499(19) 0.0296(17) 0.0129(14) 0.0087(12) 0.0068(13)
C69 0.107(6) 0.106(6) 0.062(4) 0.031(4) -0.027(4) 0.010(5)
C70 0.060(3) 0.030(2) 0.028(3) 0.0057(19) 0.008(2) -0.006(2)
C71 0.133(6) 0.042(3) 0.062(4) -0.019(3) 0.067(4) -0.031(3)

loop_
_atom_type_symbol
_atom_type_description
_atom_type_scat_dispersion_real
_atom_type_scat_dispersion_imag
_atom_type_scat_source
C C 0.0033 0.0016 'International Tables Vol C Tables 4.2.6.8 and 6.1.1.4'
H H 0.0000 0.0000 'International Tables Vol C Tables 4.2.6.8 and 6.1.1.4'
N N 0.0061 0.0033 'International Tables Vol C Tables 4.2.6.8 and 6.1.1.4'
O O 0.0106 0.0060 'International Tables Vol C Tables 4.2.6.8 and 6.1.1.4'
F F 0.0171 0.0103 'International Tables Vol C Tables 4.2.6.8 and 6.1.1.4'
P P 0.1023 0.0942 'International Tables Vol C Tables 4.2.6.8 and 6.1.1.4'

loop_
_exptl_crystal_face_index_h
_exptl_crystal_face_index_k
_exptl_crystal_face_index_l
_exptl_crystal_face_perp_dist
_exptl_oxdiff_crystal_face_indexfrac_h
_exptl_oxdiff_crystal_face_indexfrac_k
_exptl_oxdiff_crystal_face_indexfrac_l
_exptl_oxdiff_crystal_face_x
_exptl_oxdiff_crystal_face_y
_exptl_oxdiff_crystal_face_z
0 0 -1 0.0340 0.0005 0.0037 -1.0063 -0.0196 0.0038 -0.0100
0 0 1 0.0340 -0.0005 -0.0037 1.0063 0.0196 -0.0038 0.0100
-1 0 1 0.1601 -1.0011 0.0013 0.9986 0.0205 0.0602 0.0081
1 0 -1 0.1601 1.0011 -0.0013 -0.9986 -0.0205 -0.0602 -0.0081
0 1 0 0.1344 0.0004 1.0018 0.0063 0.0155 -0.0011 -0.0308
0 -1 0 0.1344 -0.0004 -1.0018 -0.0063 -0.0155 0.0011 0.0308

loop_
_geom_angle_atom_site_label_1
_geom_angle_atom_site_label_2
_geom_angle_atom_site_label_3
_geom_angle
F5 P1 F6 94.6(2)
F5 P1 F3 90.67(19)
F6 P1 F3 174.74(19)
F5 P1 F4 91.34(14)
F6 P1 F4 90.00(13)
F3 P1 F4 90.17(12)
F5 P1 F1 89.19(14)
F6 P1 F1 89.52(13)
F3 P1 F1 90.26(13)
F4 P1 F1 179.31(14)
F5 P1 F2 176.95(19)
F6 P1 F2 88.04(17)
F3 P1 F2 86.71(16)
F4 P1 F2 90.23(13)
F1 P1 F2 89.26(13)
F12 P2 F8 91.6(2)
F12 P2 F10 91.58(19)
F8 P2 F10 91.44(19)
F12 P2 F11 90.2(2)
F8 P2 F11 178.1(2)
F10 P2 F11 89.25(18)
F12 P2 F9 90.56(18)
F8 P2 F9 89.38(18)
F10 P2 F9 177.7(2)
F11 P2 F9 89.86(18)
F12 P2 F7 178.6(2)
F8 P2 F7 89.5(2)
F10 P2 F7 89.2(2)
F11 P2 F7 88.7(2)
F9 P2 F7 88.60(19)
C1 O1 C13 115.9(3)
C15 O2 C14 111.1(3)
C17 O3 C16 110.9(3)
C19 O4 C18 111.6(3)
C7 O5 C20 118.1(3)
C21B O6 C3 119.9(8)
C3 O6 C21A 113.5(4)
C22 O7 C23 112.6(3)
C24 O8 C25 111.7(4)
C26 O9 C27 112.6(3)
C9 O10 C28 117.2(3)
C41 N1 C30 109.0(3)
C41 N1 C29 126.3(3)
C30 N1 C29 124.7(3)
C54 N2 C43 108.9(3)
C54 N2 C42 123.8(3)
C43 N2 C42 126.9(3)
O1 C1 C2 124.2(3)
O1 C1 C6 115.1(3)
C2 C1 C6 120.7(3)
C1 C2 C3 119.1(3)
O6 C3 C4 117.8(3)
O6 C3 C2 121.3(3)
C4 C3 C2 120.9(3)
C3 C4 C5 119.3(3)
C6 C5 C4 120.5(3)
C6 C5 C29 120.1(3)
C4 C5 C29 119.4(3)
C5 C6 C1 119.5(3)
O5 C7 C12 124.5(3)
O5 C7 C8 114.1(3)
C12 C7 C8 121.4(3)
C9 C8 C7 118.5(3)
O10 C9 C8 123.8(3)
O10 C9 C10 115.2(3)
C8 C9 C10 121.0(3)
C11 C10 C9 119.5(3)
C10 C11 C12 120.7(3)
C10 C11 C42 121.3(3)
C12 C11 C42 118.0(3)
C7 C12 C11 118.9(3)
O1 C13 C14 109.6(3)
O2 C14 C13 109.4(3)
O2 C15 C16 109.8(3)
O3 C16 C15 109.1(3)
O3 C17 C18 111.1(3)
O4 C18 C17 110.7(3)
O4 C19 C20 109.7(3)
O5 C20 C19 107.3(3)
O6 C21A C22 103.4(5)
O6 C21B C22 120.9(13)
O7 C22 C21B 129.3(9)
O7 C22 C21A 109.8(4)
O7 C23 C24 109.6(4)
O8 C24 C23 109.9(4)
O8 C25 C26 109.4(3)
O9 C26 C25 110.1(3)
O9 C27 C28 109.6(3)
O10 C28 C27 108.0(3)
N1 C29 C5 112.4(3)
C31 C30 N1 128.9(3)
C31 C30 C35 122.1(3)
N1 C30 C35 109.0(3)
C30 C31 C32 117.4(4)
C31 C32 C33 121.1(4)
C34 C33 C32 121.3(4)
C33 C34 C35 118.9(3)
C34 C35 C30 119.2(3)
C34 C35 C36 134.5(3)
C30 C35 C36 106.3(3)
C37 C36 C41 119.1(3)
C37 C36 C35 134.1(3)
C41 C36 C35 106.8(3)
C38 C37 C36 119.6(3)
C37 C38 C39 120.3(4)
C40 C39 C38 121.8(3)
C39 C40 C41 117.7(3)
N1 C41 C40 129.6(3)
N1 C41 C36 108.9(3)
C40 C41 C36 121.6(3)
N2 C42 C11 113.3(3)
N2 C43 C44 129.7(3)
N2 C43 C48 109.0(3)
C44 C43 C48 121.4(4)
C45 C44 C43 117.7(4)
C44 C45 C46 121.3(4)
C47 C46 C45 121.3(4)
C46 C47 C48 118.7(4)
C47 C48 C43 119.6(3)
C47 C48 C49 134.0(4)
C43 C48 C49 106.4(3)
C50 C49 C54 119.1(4)
C50 C49 C48 134.4(4)
C54 C49 C48 106.5(3)
C51 C50 C49 118.7(4)
C50 C51 C52 121.1(4)
C53 C52 C51 121.3(4)
C52 C53 C54 117.5(4)
N2 C54 C53 128.5(4)
N2 C54 C49 109.2(3)
C53 C54 C49 122.3(4)
C55 N3 C59 121.1(3)
C55 N3 C60 119.0(3)
C59 N3 C60 120.0(3)
C62 N4 C66 120.4(3)
C62 N4 C67 119.6(3)
C66 N4 C67 120.0(3)
N3 C55 C56 119.9(3)
C55 C56 C57 120.9(4)
C56 C57 C58 117.6(3)
C56 C57 C64 121.5(3)
C58 C57 C64 120.8(3)
C59 C58 C57 120.0(3)
N3 C59 C58 120.5(3)
N3 C60 C61 112.0(3)
O11 C61 C60 107.4(3)
N4 C62 C63 121.3(3)
C62 C63 C64 120.1(3)
C65 C64 C63 117.1(3)
C65 C64 C57 121.9(3)
C63 C64 C57 121.0(3)
C66 C65 C64 120.8(3)
N4 C66 C65 120.3(3)
N4 C67 C68 110.2(3)
O12 C68 C67 112.8(3)
O13 C70 C69 121.9(5)
O13 C70 C71 120.9(5)
C69 C70 C71 117.2(5)

loop_
_geom_bond_atom_site_label_1
_geom_bond_atom_site_label_2
_geom_bond_distance
P1 F5 1.559(3)
P1 F6 1.584(3)
P1 F3 1.597(3)
P1 F4 1.609(2)
P1 F1 1.611(2)
P1 F2 1.626(3)
P2 F12 1.571(4)
P2 F8 1.571(4)
P2 F10 1.577(3)
P2 F11 1.583(3)
P2 F9 1.597(3)
P2 F7 1.598(4)
O1 C1 1.377(4)
O1 C13 1.431(4)
O2 C15 1.428(4)
O2 C14 1.429(4)
O3 C17 1.412(5)
O3 C16 1.440(5)
O4 C19 1.421(4)
O4 C18 1.428(5)
O5 C7 1.370(4)
O5 C20 1.439(4)
O6 C21B 1.327(17)
O6 C3 1.374(4)
O6 C21A 1.495(8)
O7 C22 1.412(5)
O7 C23 1.434(6)
O8 C24 1.418(5)
O8 C25 1.428(5)
O9 C26 1.410(4)
O9 C27 1.428(4)
O10 C9 1.377(4)
O10 C28 1.437(4)
N1 C41 1.391(5)
N1 C30 1.392(5)
N1 C29 1.465(4)
N2 C54 1.380(5)
N2 C43 1.386(5)
N2 C42 1.454(5)
C1 C2 1.381(5)
C1 C6 1.402(5)
C2 C3 1.403(5)
C3 C4 1.384(5)
C4 C5 1.400(5)
C5 C6 1.385(5)
C5 C29 1.516(5)
C7 C12 1.380(5)
C7 C8 1.403(5)
C8 C9 1.381(5)
C9 C10 1.398(5)
C10 C11 1.375(5)
C11 C12 1.401(5)
C11 C42 1.519(5)
C13 C14 1.492(5)
C15 C16 1.493(6)
C17 C18 1.466(6)
C19 C20 1.494(5)
C21A C22 1.550(9)
C21B C22 1.420(18)
C23 C24 1.480(7)
C25 C26 1.482(6)
C27 C28 1.497(5)
C30 C31 1.386(5)
C30 C35 1.423(5)
C31 C32 1.390(5)
C32 C33 1.401(6)
C33 C34 1.384(6)
C34 C35 1.388(5)
C35 C36 1.457(5)
C36 C37 1.394(5)
C36 C41 1.418(5)
C37 C38 1.384(5)
C38 C39 1.406(5)
C39 C40 1.377(5)
C40 C41 1.400(5)
C43 C44 1.406(5)
C43 C48 1.411(5)
C44 C45 1.382(6)
C45 C46 1.401(6)
C46 C47 1.378(6)
C47 C48 1.406(6)
C48 C49 1.451(5)
C49 C50 1.403(5)
C49 C54 1.408(5)
C50 C51 1.382(6)
C51 C52 1.399(7)
C52 C53 1.382(6)
C53 C54 1.391(6)
O11 C61 1.421(5)
O12 C68 1.424(4)
N3 C55 1.339(5)
N3 C59 1.354(5)
N3 C60 1.490(5)
N4 C62 1.344(5)
N4 C66 1.352(5)
N4 C67 1.479(5)
C55 C56 1.377(5)
C56 C57 1.389(5)
C57 C58 1.394(5)
C57 C64 1.480(5)
C58 C59 1.373(5)
C60 C61 1.507(6)
C62 C63 1.370(5)
C63 C64 1.400(5)
C64 C65 1.398(5)
C65 C66 1.373(5)
C67 C68 1.520(5)
O13 C70 1.210(5)
C69 C70 1.455(8)
C70 C71 1.486(7)

loop_
_platon_squeeze_void_nr
_platon_squeeze_void_average_x
_platon_squeeze_void_average_y
_platon_squeeze_void_average_z
_platon_squeeze_void_volume
_platon_squeeze_void_count_electrons
_platon_squeeze_void_content
1 0.215 0.324 0.493 118 21 ' '
2 -0.215 0.676 0.507 118 21 ' '
3 0.285 0.824 1.007 118 21 ' '
4 0.715 0.176 0.993 118 21 ' '
